data_2238862
loop_
_publ_author_name
'Kobkeatthawin, Thawanrat'
'Chantrapromma, Suchada'
'Chidan Kumar, C. S.'
'Fun, Hoong-Kun'

_publ_section_title
;
 <i>N</i>-(4-Acetylphenyl)-4-methoxybenzenesulfonamide
;
_journal_coeditor_code HB7153
_journal_issue 12
_journal_name_full 'Acta Crystallographica Section E'
_journal_page_first o1750
_journal_page_last o1751
_journal_paper_doi 10.1107/S1600536813029875
_journal_volume 69
_journal_year 2013
_chemical_formula_iupac 'C15 H15 N O4 S'
_chemical_formula_moiety 'C15 H15 N O4 S'
_chemical_formula_sum 'C15 H15 N O4 S'
_chemical_formula_weight 305.35
_chemical_melting_point_gt 448
_chemical_melting_point_lt 449
_chemical_name_systematic
;
<i>N</i>-(4-Acetylphenyl)-4-methoxybenzenesulfonamide
;
_space_group_IT_number 14
_symmetry_cell_setting monoclinic
_symmetry_space_group_name_Hall '-P 2ybc'
_symmetry_space_group_name_H-M 'P 1 21/c 1'
_atom_sites_solution_hydrogens geom
_atom_sites_solution_primary direct
_atom_sites_solution_secondary difmap
_audit_creation_method SHELXL-97
_cell_angle_alpha 90.00
_cell_angle_beta 112.8410(10)
_cell_angle_gamma 90.00
_cell_formula_units_Z 4
_cell_length_a 12.8220(3)
_cell_length_b 8.2709(2)
_cell_length_c 14.6165(4)
_cell_measurement_reflns_used 4120
_cell_measurement_temperature 298(2)
_cell_measurement_theta_max 29.88
_cell_measurement_theta_min 1.72
_cell_volume 1428.52(6)
_computing_cell_refinement 'SAINT (Bruker, 2009)'
_computing_data_collection 'APEX2 (Bruker, 2009)'
_computing_data_reduction 'SAINT (Bruker, 2009)'
_computing_molecular_graphics 'SHELXTL (Sheldrick, 2008)'
_computing_publication_material
;
SHELXTL (Sheldrick, 2008), PLATON (Spek, 2009),
Mercury (Macrae <i>et al.</i>, 2006) and publCIF (Westrip,
2010)
;
_computing_structure_refinement 'SHELXTL (Sheldrick, 2008)'
_computing_structure_solution 'SHELXTL (Sheldrick, 2008)'
_diffrn_ambient_temperature 298(2)
_diffrn_measured_fraction_theta_full 0.998
_diffrn_measured_fraction_theta_max 0.998
_diffrn_measurement_device_type 'Bruker APEXII CCD'
_diffrn_measurement_method '\f and \w scans'
_diffrn_radiation_monochromator graphite
_diffrn_radiation_source 'sealed tube'
_diffrn_radiation_type MoK\a
_diffrn_radiation_wavelength 0.71073
_diffrn_reflns_av_R_equivalents 0.0426
_diffrn_reflns_av_sigmaI/netI 0.0428
_diffrn_reflns_limit_h_max 17
_diffrn_reflns_limit_h_min -17
_diffrn_reflns_limit_k_max 11
_diffrn_reflns_limit_k_min -11
_diffrn_reflns_limit_l_max 19
_diffrn_reflns_limit_l_min -20
_diffrn_reflns_number 15571
_diffrn_reflns_theta_full 29.88
_diffrn_reflns_theta_max 29.88
_diffrn_reflns_theta_min 1.72
_diffrn_standards_number 0
_exptl_absorpt_coefficient_mu 0.242
_exptl_absorpt_correction_T_max 0.9238
_exptl_absorpt_correction_T_min 0.8936
_exptl_absorpt_correction_type multi-scan
_exptl_absorpt_process_details '(SADABS; Bruker, 2009)'
_exptl_crystal_colour Yellow
_exptl_crystal_density_diffrn 1.420
_exptl_crystal_density_method 'not measured'
_exptl_crystal_description Block
_exptl_crystal_F_000 640
_exptl_crystal_size_max 0.48
_exptl_crystal_size_mid 0.44
_exptl_crystal_size_min 0.33
_refine_diff_density_max 0.203
_refine_diff_density_min -0.343
_refine_ls_extinction_method none
_refine_ls_goodness_of_fit_ref 1.036
_refine_ls_hydrogen_treatment mixed
_refine_ls_matrix_type full
_refine_ls_number_parameters 196
_refine_ls_number_reflns 4120
_refine_ls_number_restraints 0
_refine_ls_restrained_S_all 1.036
_refine_ls_R_factor_all 0.0855
_refine_ls_R_factor_gt 0.0466
_refine_ls_shift/su_max 0.001
_refine_ls_shift/su_mean 0.001
_refine_ls_structure_factor_coef Fsqd
_refine_ls_weighting_details 'calc w=1/[\s^2^(Fo^2^)+(0.0625P)^2^+0.0913P] where P=(Fo^2^+2Fc^2^)/3'
_refine_ls_weighting_scheme calc
_refine_ls_wR_factor_gt 0.1140
_refine_ls_wR_factor_ref 0.1347
_reflns_number_gt 2593
_reflns_number_total 4120
_reflns_threshold_expression I>2\s(I)
_cod_data_source_file hb7153.cif
_cod_data_source_block I
_cod_original_sg_symbol_H-M 'P 21/c'
_cod_database_code 2238862

loop_
_symmetry_equiv_pos_as_xyz
'x, y, z'
'-x, y+1/2, -z+1/2'
'-x, -y, -z'
'x, -y-1/2, z-1/2'

loop_
_atom_site_type_symbol
_atom_site_label
_atom_site_fract_x
_atom_site_fract_y
_atom_site_fract_z
_atom_site_U_iso_or_equiv
_atom_site_adp_type
_atom_site_calc_flag
_atom_site_refinement_flags
_atom_site_occupancy
_atom_site_symmetry_multiplicity
S S1 0.21179(4) 1.00630(5) 1.08283(4) 0.04186(15) Uani d . 1 1
O O1 0.21200(12) 1.17413(16) 1.10664(11) 0.0546(4) Uani d . 1 1
O O2 0.14687(11) 0.89569(17) 1.11408(11) 0.0529(4) Uani d . 1 1
O O3 0.48523(14) 0.21499(16) 1.11408(12) 0.0624(4) Uani d . 1 1
O O4 0.05688(12) 0.98389(16) 0.64850(11) 0.0540(4) Uani d . 1 1
N N1 0.34483(13) 0.95337(19) 1.13298(12) 0.0408(4) Uani d . 1 1
C C1 0.16988(14) 0.9867(2) 0.95362(14) 0.0378(4) Uani d . 1 1
C C2 0.22355(15) 1.0787(2) 0.90451(14) 0.0418(4) Uani d . 1 1
H H2A 0.2849 1.1439 0.9404 0.050 Uiso calc R 1 1
C C3 0.18492(15) 1.0722(2) 0.80272(15) 0.0432(4) Uani d . 1 1
H H3A 0.2209 1.1321 0.7697 0.052 Uiso calc R 1 1
C C4 0.09193(16) 0.9760(2) 0.74878(14) 0.0415(4) Uani d . 1 1
C C5 0.04067(17) 0.8825(2) 0.79829(15) 0.0487(5) Uani d . 1 1
H H5A -0.0201 0.8161 0.7627 0.058 Uiso calc R 1 1
C C6 0.07979(16) 0.8882(2) 0.90017(15) 0.0466(5) Uani d . 1 1
H H6A 0.0454 0.8254 0.9333 0.056 Uiso calc R 1 1
C C7 0.38891(14) 0.7983(2) 1.12776(12) 0.0353(4) Uani d . 1 1
C C8 0.32855(16) 0.6554(2) 1.12191(14) 0.0422(4) Uani d . 1 1
H H8A 0.2549 0.6591 1.1191 0.051 Uiso calc R 1 1
C C9 0.37892(16) 0.5091(2) 1.12029(15) 0.0427(4) Uani d . 1 1
H H9A 0.3381 0.4144 1.1157 0.051 Uiso calc R 1 1
C C10 0.48954(16) 0.4993(2) 1.12535(13) 0.0381(4) Uani d . 1 1
C C11 0.54871(16) 0.6432(2) 1.13233(14) 0.0422(4) Uani d . 1 1
H H11A 0.6230 0.6394 1.1368 0.051 Uiso calc R 1 1
C C12 0.49943(15) 0.7902(2) 1.13275(14) 0.0413(4) Uani d . 1 1
H H12A 0.5400 0.8849 1.1364 0.050 Uiso calc R 1 1
C C13 0.54079(17) 0.3380(2) 1.12393(14) 0.0427(4) Uani d . 1 1
C C14 0.66124(18) 0.3279(3) 1.13447(15) 0.0542(5) Uani d . 1 1
H H14A 0.6814 0.2168 1.1316 0.081 Uiso calc R 1 1
H H14B 0.7094 0.3736 1.1970 0.081 Uiso calc R 1 1
H H14C 0.6704 0.3870 1.0815 0.081 Uiso calc R 1 1
C C15 -0.0427(2) 0.8943(3) 0.59083(17) 0.0666(6) Uani d . 1 1
H H15A -0.0602 0.9117 0.5215 0.100 Uiso calc R 1 1
H H15B -0.1050 0.9300 0.6067 0.100 Uiso calc R 1 1
H H15C -0.0297 0.7812 0.6057 0.100 Uiso calc R 1 1
H H1N1 0.3889(18) 1.031(2) 1.1334(15) 0.047(6) Uiso d . 1 1

loop_
_atom_site_aniso_label
_atom_site_aniso_U_11
_atom_site_aniso_U_22
_atom_site_aniso_U_33
_atom_site_aniso_U_12
_atom_site_aniso_U_13
_atom_site_aniso_U_23
S1 0.0414(2) 0.0396(3) 0.0475(3) 0.00720(19) 0.0204(2) -0.00056(19)
O1 0.0597(9) 0.0422(8) 0.0628(9) 0.0125(6) 0.0248(7) -0.0084(6)
O2 0.0485(8) 0.0588(9) 0.0603(9) 0.0041(6) 0.0309(7) 0.0070(7)
O3 0.0769(10) 0.0329(7) 0.0842(11) -0.0013(7) 0.0386(9) 0.0008(7)
O4 0.0561(9) 0.0552(9) 0.0464(9) -0.0140(7) 0.0152(7) -0.0038(6)
N1 0.0411(8) 0.0332(8) 0.0468(10) 0.0015(7) 0.0156(7) -0.0022(7)
C1 0.0337(8) 0.0337(9) 0.0464(10) 0.0046(7) 0.0158(8) 0.0028(7)
C2 0.0365(9) 0.0369(10) 0.0508(12) -0.0058(7) 0.0156(8) -0.0021(8)
C3 0.0404(10) 0.0378(10) 0.0528(12) -0.0039(8) 0.0196(9) 0.0016(8)
C4 0.0412(9) 0.0374(10) 0.0438(11) 0.0011(8) 0.0143(8) -0.0015(8)
C5 0.0444(10) 0.0437(11) 0.0526(12) -0.0126(8) 0.0130(9) -0.0018(9)
C6 0.0435(10) 0.0425(10) 0.0552(12) -0.0073(8) 0.0209(9) 0.0039(9)
C7 0.0381(8) 0.0344(9) 0.0321(9) 0.0022(7) 0.0121(7) -0.0007(7)
C8 0.0385(9) 0.0405(10) 0.0496(11) -0.0001(8) 0.0193(8) 0.0004(8)
C9 0.0455(10) 0.0337(9) 0.0513(11) -0.0035(8) 0.0213(9) 0.0010(8)
C10 0.0440(9) 0.0346(9) 0.0356(9) 0.0016(7) 0.0153(8) 0.0026(7)
C11 0.0373(9) 0.0411(10) 0.0494(11) 0.0022(8) 0.0179(8) 0.0020(8)
C12 0.0391(9) 0.0346(9) 0.0506(11) -0.0030(7) 0.0180(8) 0.0004(8)
C13 0.0552(11) 0.0377(10) 0.0356(10) 0.0069(8) 0.0180(9) 0.0038(7)
C14 0.0590(12) 0.0497(12) 0.0530(13) 0.0166(10) 0.0208(10) -0.0003(9)
C15 0.0587(14) 0.0790(16) 0.0519(14) -0.0175(12) 0.0103(11) -0.0074(12)

loop_
_atom_type_symbol
_atom_type_description
_atom_type_scat_dispersion_real
_atom_type_scat_dispersion_imag
_atom_type_scat_source
C C 0.0033 0.0016 'International Tables Vol C Tables 4.2.6.8 and 6.1.1.4'
H H 0.0000 0.0000 'International Tables Vol C Tables 4.2.6.8 and 6.1.1.4'
N N 0.0061 0.0033 'International Tables Vol C Tables 4.2.6.8 and 6.1.1.4'
O O 0.0106 0.0060 'International Tables Vol C Tables 4.2.6.8 and 6.1.1.4'
S S 0.1246 0.1234 'International Tables Vol C Tables 4.2.6.8 and 6.1.1.4'

loop_
_geom_angle_atom_site_label_1
_geom_angle_atom_site_label_2
_geom_angle_atom_site_label_3
_geom_angle
O2 S1 O1 119.39(9)
O2 S1 N1 108.79(8)
O1 S1 N1 104.35(9)
O2 S1 C1 108.17(9)
O1 S1 C1 108.75(8)
N1 S1 C1 106.72(8)
C4 O4 C15 117.12(16)
C7 N1 S1 126.00(13)
C7 N1 H1N1 113.8(14)
S1 N1 H1N1 112.0(14)
C6 C1 C2 120.09(18)
C6 C1 S1 120.10(15)
C2 C1 S1 119.69(14)
C3 C2 C1 119.49(17)
C3 C2 H2A 120.3
C1 C2 H2A 120.3
C2 C3 C4 120.26(18)
C2 C3 H3A 119.9
C4 C3 H3A 119.9
O4 C4 C5 124.41(17)
O4 C4 C3 115.76(17)
C5 C4 C3 119.82(18)
C6 C5 C4 119.90(18)
C6 C5 H5A 120.0
C4 C5 H5A 120.0
C5 C6 C1 120.40(18)
C5 C6 H6A 119.8
C1 C6 H6A 119.8
C12 C7 C8 119.41(16)
C12 C7 N1 117.40(16)
C8 C7 N1 123.14(17)
C9 C8 C7 119.50(17)
C9 C8 H8A 120.3
C7 C8 H8A 120.3
C8 C9 C10 121.67(17)
C8 C9 H9A 119.2
C10 C9 H9A 119.2
C11 C10 C9 117.90(16)
C11 C10 C13 122.34(17)
C9 C10 C13 119.76(16)
C12 C11 C10 121.26(17)
C12 C11 H11A 119.4
C10 C11 H11A 119.4
C11 C12 C7 120.25(16)
C11 C12 H12A 119.9
C7 C12 H12A 119.9
O3 C13 C10 120.55(18)
O3 C13 C14 119.98(17)
C10 C13 C14 119.47(17)
C13 C14 H14A 109.5
C13 C14 H14B 109.5
H14A C14 H14B 109.5
C13 C14 H14C 109.5
H14A C14 H14C 109.5
H14B C14 H14C 109.5
O4 C15 H15A 109.5
O4 C15 H15B 109.5
H15A C15 H15B 109.5
O4 C15 H15C 109.5
H15A C15 H15C 109.5
H15B C15 H15C 109.5

loop_
_geom_bond_atom_site_label_1
_geom_bond_atom_site_label_2
_geom_bond_distance
S1 O2 1.4261(14)
S1 O1 1.4308(13)
S1 N1 1.6335(16)
S1 C1 1.7590(19)
O3 C13 1.218(2)
O4 C4 1.358(2)
O4 C15 1.433(3)
N1 C7 1.416(2)
N1 H1N1 0.85(2)
C1 C6 1.381(3)
C1 C2 1.397(3)
C2 C3 1.375(3)
C2 H2A 0.9300
C3 C4 1.395(3)
C3 H3A 0.9300
C4 C5 1.387(3)
C5 C6 1.375(3)
C5 H5A 0.9300
C6 H6A 0.9300
C7 C12 1.392(2)
C7 C8 1.397(2)
C8 C9 1.376(2)
C8 H8A 0.9300
C9 C10 1.394(3)
C9 H9A 0.9300
C10 C11 1.394(2)
C10 C13 1.491(2)
C11 C12 1.371(2)
C11 H11A 0.9300
C12 H12A 0.9300
C13 C14 1.494(3)
C14 H14A 0.9600
C14 H14B 0.9600
C14 H14C 0.9600
C15 H15A 0.9600
C15 H15B 0.9600
C15 H15C 0.9600

loop_
_geom_hbond_atom_site_label_D
_geom_hbond_atom_site_label_H
_geom_hbond_atom_site_label_A
_geom_hbond_site_symmetry_A
_geom_hbond_distance_DH
_geom_hbond_distance_HA
_geom_hbond_distance_DA
_geom_hbond_angle_DHA
_geom_hbond_publ_flag
N1 H1N1 O3 1_565 0.85(2) 2.05(2) 2.896(2) 172.3(19) y
C8 H8A O2 1_555 0.93 2.38 3.030(2) 127 y
C9 H9A O1 1_545 0.93 2.53 3.459(2) 174 y
C14 H14A Cg1 1_565 0.96 2.83 3.630(3) 141 y
C14 H14C Cg2 3_667 0.96 2.83 3.529(2) 130 y
C15 H15C Cg1 2_546 0.96 2.99 3.804(3) 144 y

loop_
_geom_torsion_atom_site_label_1
_geom_torsion_atom_site_label_2
_geom_torsion_atom_site_label_3
_geom_torsion_atom_site_label_4
_geom_torsion
O2 S1 N1 C7 53.22(18)
O1 S1 N1 C7 -178.31(15)
C1 S1 N1 C7 -63.27(17)
O2 S1 C1 C6 5.98(17)
O1 S1 C1 C6 -125.08(15)
N1 S1 C1 C6 122.88(15)
O2 S1 C1 C2 -177.94(13)
O1 S1 C1 C2 51.00(16)
N1 S1 C1 C2 -61.03(15)
C6 C1 C2 C3 1.0(3)
S1 C1 C2 C3 -175.13(14)
C1 C2 C3 C4 0.8(3)
C15 O4 C4 C5 2.7(3)
C15 O4 C4 C3 -176.22(18)
C2 C3 C4 O4 176.85(16)
C2 C3 C4 C5 -2.2(3)
O4 C4 C5 C6 -177.21(18)
C3 C4 C5 C6 1.7(3)
C4 C5 C6 C1 0.1(3)
C2 C1 C6 C5 -1.4(3)
S1 C1 C6 C5 174.65(15)
S1 N1 C7 C12 151.37(15)
S1 N1 C7 C8 -31.2(3)
C12 C7 C8 C9 -0.6(3)
N1 C7 C8 C9 -177.92(17)
C7 C8 C9 C10 0.6(3)
C8 C9 C10 C11 0.1(3)
C8 C9 C10 C13 179.65(17)
C9 C10 C11 C12 -1.0(3)
C13 C10 C11 C12 179.50(17)
C10 C11 C12 C7 1.0(3)
C8 C7 C12 C11 -0.3(3)
N1 C7 C12 C11 177.24(17)
C11 C10 C13 O3 -177.28(18)
C9 C10 C13 O3 3.2(3)
C11 C10 C13 C14 2.6(3)
C9 C10 C13 C14 -176.96(18)
